data_7249962
loop_
_publ_author_name
'Shi, Lei'
'Liu, Bangxiang'
'Wang, Pengfei'
'Gao, Chao'
'Zhang, Chong'
'Du, Yang'
'Sun, Chengguo'
'Hu, Bingcheng'

_publ_section_title
;
 Ionization treatment of pyrazolo[4,3-c]pyrazole derivatives to achieve
 the low sensitivity of high-energy materials
;
_journal_issue 13
_journal_name_full CrystEngComm
_journal_page_first 1918
_journal_page_last 1926
_journal_paper_doi 10.1039/D4CE01286K
_journal_volume 27
_journal_year 2025
_chemical_formula_moiety 'C6 H6 N10 O2, 2(H2 O)'
_chemical_formula_sum 'C6 H10 N10 O4'
_chemical_formula_weight 286.24
_space_group_crystal_system monoclinic
_space_group_IT_number 14
_space_group_name_Hall '-P 2yn'
_space_group_name_H-M_alt 'P 1 21/n 1'
_atom_sites_solution_hydrogens mixed
_atom_sites_solution_primary dual
_audit_block_doi 10.5517/ccdc.csd.cc2lpt37
_audit_creation_date 2024-10-10
_audit_creation_method
;
Olex2 1.5
(compiled 2024.02.16 svn.r378c4104 for OlexSys, GUI svn.r6928)
;
_audit_update_record
;
2024-11-21 deposited with the CCDC.	2025-02-18 downloaded from the CCDC.
;
_cell_angle_alpha 90
_cell_angle_beta 98.702(3)
_cell_angle_gamma 90
_cell_formula_units_Z 4
_cell_length_a 3.9810(2)
_cell_length_b 26.2212(13)
_cell_length_c 11.0929(5)
_cell_measurement_reflns_used 1977
_cell_measurement_temperature 213.15
_cell_measurement_theta_max 68.490
_cell_measurement_theta_min 4.370
_cell_volume 1144.62(10)
_computing_cell_refinement 'SAINT V8.40B (?, 2016)'
_computing_data_reduction 'SAINT V8.40B (?, 2016)'
_computing_molecular_graphics 'Olex2 1.5 (Dolomanov et al., 2009)'
_computing_publication_material 'Olex2 1.5 (Dolomanov et al., 2009)'
_computing_structure_refinement 'SHELXL 2018/3 (Sheldrick, 2015)'
_computing_structure_solution 'SHELXT 2018/2 (Sheldrick, 2018)'
_diffrn_ambient_temperature 213.15
_diffrn_measured_fraction_theta_full 0.979
_diffrn_measured_fraction_theta_max 0.978
_diffrn_measurement_device_type 'Bruker D8 VENTURE'
_diffrn_radiation_type CuK\a
_diffrn_radiation_wavelength 1.54184
_diffrn_reflns_av_R_equivalents 0.0618
_diffrn_reflns_av_unetI/netI 0.0432
_diffrn_reflns_Laue_measured_fraction_full 0.979
_diffrn_reflns_Laue_measured_fraction_max 0.978
_diffrn_reflns_limit_h_max 3
_diffrn_reflns_limit_h_min -4
_diffrn_reflns_limit_k_max 31
_diffrn_reflns_limit_k_min -31
_diffrn_reflns_limit_l_max 13
_diffrn_reflns_limit_l_min -13
_diffrn_reflns_number 8674
_diffrn_reflns_point_group_measured_fraction_full 0.979
_diffrn_reflns_point_group_measured_fraction_max 0.978
_diffrn_reflns_theta_full 67.684
_diffrn_reflns_theta_max 68.684
_diffrn_reflns_theta_min 4.371
_diffrn_source_current 1.1
_diffrn_source_power 0.05500000000000001
_diffrn_source_voltage 50.0
_exptl_absorpt_coefficient_mu 1.220
_exptl_absorpt_correction_T_max 0.3201
_exptl_absorpt_correction_T_min 0.2095
_exptl_absorpt_correction_type multi-scan
_exptl_absorpt_process_details
;
SADABS-2016/2 (Bruker,2016/2) was used for absorption correction.
wR2(int) was 0.1047 before and 0.0619 after correction.
The Ratio of minimum to maximum transmission is 0.6545.
The \l/2 correction factor is Not present.
;
_exptl_crystal_colour colourless
_exptl_crystal_colour_primary colourless
_exptl_crystal_density_diffrn 1.661
_exptl_crystal_description block
_exptl_crystal_F_000 592
_exptl_crystal_size_max 0.13
_exptl_crystal_size_mid 0.11
_exptl_crystal_size_min 0.1
_refine_diff_density_max 0.155
_refine_diff_density_min -0.247
_refine_diff_density_rms 0.049
_refine_ls_extinction_method none
_refine_ls_goodness_of_fit_ref 1.027
_refine_ls_hydrogen_treatment mixed
_refine_ls_matrix_type full
_refine_ls_number_parameters 217
_refine_ls_number_reflns 2066
_refine_ls_number_restraints 1
_refine_ls_restrained_S_all 1.067
_refine_ls_R_factor_all 0.0590
_refine_ls_R_factor_gt 0.0409
_refine_ls_shift/su_max 0.000
_refine_ls_shift/su_mean 0.000
_refine_ls_structure_factor_coef Fsqd
_refine_ls_weighting_details 'w=1/[\s^2^(Fo^2^)+(0.0680P)^2^] where P=(Fo^2^+2Fc^2^)/3'
_refine_ls_weighting_scheme calc
_refine_ls_wR_factor_gt 0.1045
_refine_ls_wR_factor_ref 0.1155
_reflns_Friedel_coverage 0.000
_reflns_number_gt 1522
_reflns_number_total 2066
_reflns_threshold_expression 'I > 2\s(I)'
_cod_data_source_file d4ce01286k2.cif
_cod_data_source_block cu_nlg_hclo4_0m
_cod_depositor_comments 'Adding full bibliography for 7249960--7249966.cif.'
_cod_database_code 7249962
_shelx_shelxl_version_number 2018/3
_shelx_space_group_comment
;
The symmetry employed for this shelxl refinement is uniquely defined
by the following loop, which should always be used as a source of
symmetry information in preference to the above space-group names.
They are only intended as comments.
;
_shelx_estimated_absorpt_t_max 0.888
_shelx_estimated_absorpt_t_min 0.857
_olex2_refinement_description
;
1. Fixed Uiso
 At 1.2 times of:
  All N(H) groups
 At 1.5 times of:
  All O(H,H) groups
2. Restrained distances
 O2_$1-O2
 2.8 with sigma of 0.01
3. Others
 Sof(O4A)=Sof(H4AA)=Sof(H4AB)=1-FVAR(1)
 Sof(O04)=Sof(H04A)=Sof(H04B)=FVAR(1)
4.a Free rotating group:
 O4A(H4AA,H4AB), O04(H04A,H04B), O3(H3A,H3B)
4.b Rotating group:
 N10(H10A)
4.c Aromatic/amide H refined with riding coordinates:
 N3(H3)
;
_olex2_submission_special_instructions 'No special instructions were received'

loop_
_space_group_symop_operation_xyz
'x, y, z'
'-x+1/2, y+1/2, -z+1/2'
'-x, -y, -z'
'x-1/2, -y-1/2, z-1/2'

loop_
_atom_site_label
_atom_site_type_symbol
_atom_site_fract_x
_atom_site_fract_y
_atom_site_fract_z
_atom_site_U_iso_or_equiv
_atom_site_adp_type
_atom_site_occupancy
_atom_site_site_symmetry_order
_atom_site_calc_flag
_atom_site_refinement_flags_posn
_atom_site_refinement_flags_adp
_atom_site_refinement_flags_occupancy
_atom_site_disorder_assembly
_atom_site_disorder_group
C1 C 1.0198(6) 0.08336(7) 0.15587(18) 0.0357(5) Uani 1 1 d . . . . .
O1 O 1.2796(5) 0.02036(6) 0.27249(15) 0.0536(5) Uani 1 1 d . . . . .
N1 N 1.2154(5) 0.03785(7) 0.16833(17) 0.0409(4) Uani 1 1 d . . . . .
O2 O 1.3136(5) 0.01884(7) 0.08010(15) 0.0580(5) Uani 1 1 d D . . A 4
N2 N 0.9419(5) 0.10738(7) 0.04976(15) 0.0375(4) Uani 1 1 d . . . . .
C2 C 0.8964(5) 0.10971(7) 0.24994(17) 0.0331(4) Uani 1 1 d . . . . .
N3 N 0.7682(5) 0.14909(6) 0.07281(14) 0.0349(4) Uani 1 1 d . . . . .
H3 H 0.687202 0.171426 0.018037 0.042 Uiso 1 1 calc R U . . .
C3 C 0.7341(5) 0.15210(7) 0.19440(16) 0.0315(4) Uani 1 1 d . . . . .
C4 C 0.6093(5) 0.17915(7) 0.28964(16) 0.0310(4) Uani 1 1 d . . . . .
N4 N 0.8683(5) 0.11123(7) 0.36923(15) 0.0364(4) Uani 1 1 d . . . . .
H4 H 0.958(9) 0.0922(12) 0.430(3) 0.061(8) Uiso 1 1 d . . . . .
C5 C 0.4233(5) 0.22641(7) 0.29301(15) 0.0290(4) Uani 1 1 d . . . . .
N5 N 0.6940(5) 0.15320(6) 0.39423(14) 0.0351(4) Uani 1 1 d . . . . .
N6 N 0.3205(5) 0.24635(6) 0.38898(14) 0.0342(4) Uani 1 1 d . . . . .
C6 C 0.1706(5) 0.29826(7) 0.23657(16) 0.0323(4) Uani 1 1 d . . . . .
N7 N 0.1582(5) 0.29235(6) 0.35363(14) 0.0350(4) Uani 1 1 d . . . . .
N8 N 0.3335(4) 0.25752(6) 0.19467(13) 0.0297(4) Uani 1 1 d . . . . .
N9 N 0.4210(6) 0.24765(7) 0.07957(15) 0.0385(4) Uani 1 1 d . . . . .
H9A H 0.558(8) 0.2748(11) 0.060(2) 0.054(7) Uiso 1 1 d . . . . .
H9B H 0.246(7) 0.2492(9) 0.028(2) 0.036(6) Uiso 1 1 d . . . . .
N10 N 0.0249(5) 0.33590(7) 0.16307(16) 0.0421(5) Uani 1 1 d . . . . .
H10A H -0.038158 0.360599 0.207309 0.051 Uiso 1 1 d R U . . .
H10B H 0.081(7) 0.3381(9) 0.093(2) 0.042(6) Uiso 1 1 d . . . . .
O4A O 1.1775(15) 0.04374(12) 0.5593(3) 0.0526(16) Uani 0.523(8) 1 d G . P B 2
H4AA H 1.076057 0.015505 0.537606 0.079 Uiso 0.523(8) 1 d G U P B 2
H4AB H 1.157830 0.046961 0.635093 0.079 Uiso 0.523(8) 1 d G U P B 2
O04 O 0.9082(17) 0.04619(15) 0.5570(3) 0.0531(16) Uani 0.477(8) 1 d G . P B 1
H04A H 0.691559 0.047984 0.554512 0.080 Uiso 0.477(8) 1 d G U P B 1
H04B H 0.986791 0.042982 0.633160 0.080 Uiso 0.477(8) 1 d G U P B 1
O3 O 1.2548(5) 0.07592(7) 0.80795(15) 0.0554(5) Uani 1 1 d G . . . .
H3A H 1.154821 0.085241 0.867846 0.083 Uiso 1 1 d G U . . .
H3B H 1.395717 0.052721 0.838320 0.083 Uiso 1 1 d G U . . .

loop_
_atom_site_aniso_label
_atom_site_aniso_U_11
_atom_site_aniso_U_22
_atom_site_aniso_U_33
_atom_site_aniso_U_23
_atom_site_aniso_U_13
_atom_site_aniso_U_12
C1 0.0371(13) 0.0371(10) 0.0347(10) -0.0056(8) 0.0109(8) -0.0054(8)
O1 0.0645(13) 0.0486(9) 0.0490(9) 0.0032(7) 0.0129(8) 0.0110(8)
N1 0.0389(12) 0.0417(10) 0.0444(10) -0.0068(8) 0.0136(8) -0.0029(7)
O2 0.0676(13) 0.0570(10) 0.0544(10) -0.0136(7) 0.0252(9) 0.0096(8)
N2 0.0386(11) 0.0428(10) 0.0324(8) -0.0052(7) 0.0096(7) -0.0045(7)
C2 0.0358(12) 0.0341(10) 0.0300(9) -0.0022(7) 0.0070(8) -0.0052(8)
N3 0.0402(11) 0.0386(9) 0.0271(8) -0.0033(6) 0.0085(7) -0.0018(7)
C3 0.0330(12) 0.0352(10) 0.0270(9) -0.0017(7) 0.0070(8) -0.0051(8)
C4 0.0328(12) 0.0355(10) 0.0252(8) -0.0032(7) 0.0057(7) -0.0065(8)
N4 0.0452(12) 0.0356(9) 0.0291(8) -0.0001(7) 0.0075(7) 0.0001(7)
C5 0.0293(11) 0.0351(10) 0.0228(8) 0.0003(7) 0.0049(7) -0.0044(7)
N5 0.0438(12) 0.0343(9) 0.0276(8) -0.0007(6) 0.0070(7) -0.0010(7)
N6 0.0370(11) 0.0400(9) 0.0260(8) 0.0002(6) 0.0067(7) 0.0016(7)
C6 0.0322(12) 0.0385(10) 0.0265(9) -0.0026(7) 0.0058(7) -0.0018(8)
N7 0.0407(11) 0.0393(9) 0.0256(8) -0.0009(6) 0.0067(7) 0.0025(7)
N8 0.0339(10) 0.0361(8) 0.0198(7) -0.0009(6) 0.0064(6) -0.0009(6)
N9 0.0483(13) 0.0488(11) 0.0195(8) 0.0011(7) 0.0091(8) 0.0049(8)
N10 0.0559(13) 0.0432(10) 0.0287(9) 0.0047(7) 0.0109(8) 0.0093(8)
O4A 0.072(4) 0.0454(19) 0.0380(17) 0.0080(12) 0.0020(16) 0.0004(16)
O04 0.064(4) 0.052(2) 0.044(2) 0.0170(15) 0.0088(19) 0.0080(19)
O3 0.0658(14) 0.0525(10) 0.0487(9) 0.0017(7) 0.0116(8) 0.0032(8)

loop_
_atom_type_symbol
_atom_type_description
_atom_type_scat_dispersion_real
_atom_type_scat_dispersion_imag
_atom_type_scat_source
C C 0.0181 0.0091 'International Tables Vol C Tables 4.2.6.8 and 6.1.1.4'
H H 0.0000 0.0000 'International Tables Vol C Tables 4.2.6.8 and 6.1.1.4'
N N 0.0311 0.0180 'International Tables Vol C Tables 4.2.6.8 and 6.1.1.4'
O O 0.0492 0.0322 'International Tables Vol C Tables 4.2.6.8 and 6.1.1.4'

loop_
_geom_angle_atom_site_label_1
_geom_angle_atom_site_label_2
_geom_angle_atom_site_label_3
_geom_angle
_geom_angle_site_symmetry_1
_geom_angle_site_symmetry_3
_geom_angle_publ_flag
N2 C1 N1 122.36(17) . . ?
N2 C1 C2 111.39(18) . . ?
C2 C1 N1 126.21(18) . . ?
O1 N1 C1 115.88(16) . . ?
O2 N1 C1 120.34(18) . . ?
O2 N1 O1 123.77(19) . . ?
C1 N2 N3 106.01(15) . . ?
C3 C2 C1 104.91(17) . . ?
N4 C2 C1 146.9(2) . . ?
N4 C2 C3 108.17(17) . . ?
N2 N3 H3 124.3 . . ?
N2 N3 C3 111.34(16) . . ?
C3 N3 H3 124.3 . . ?
C2 C3 C4 105.18(16) . . ?
N3 C3 C2 106.35(16) . . ?
N3 C3 C4 148.47(19) . . ?
C3 C4 C5 133.12(17) . . ?
N5 C4 C3 108.57(17) . . ?
N5 C4 C5 118.31(15) . . ?
C2 N4 H4 131(2) . . ?
C2 N4 N5 110.33(17) . . ?
N5 N4 H4 118.0(19) . . ?
N6 C5 C4 126.04(16) . . ?
N6 C5 N8 109.61(17) . . ?
N8 C5 C4 124.34(15) . . ?
C4 N5 N4 107.75(15) . . ?
C5 N6 N7 107.78(14) . . ?
N7 C6 N8 109.51(17) . . ?
N7 C6 N10 127.12(18) . . ?
N10 C6 N8 123.17(16) . . ?
C6 N7 N6 107.10(15) . . ?
C5 N8 C6 105.99(14) . . ?
C5 N8 N9 123.23(16) . . ?
C6 N8 N9 130.68(16) . . ?
N8 N9 H9A 107.9(16) . . ?
N8 N9 H9B 108.7(18) . . ?
H9A N9 H9B 105(2) . . ?
C6 N10 H10A 109.6 . . ?
C6 N10 H10B 117.1(17) . . ?
H10A N10 H10B 127.5 . . ?
H4AA O4A H4AB 104.5 . . ?
H04A O04 H04B 104.5 . . ?
H3A O3 H3B 104.4 . . ?

loop_
_geom_bond_atom_site_label_1
_geom_bond_atom_site_label_2
_geom_bond_distance
_geom_bond_site_symmetry_2
_geom_bond_publ_flag
C1 N1 1.420(3) . ?
C1 N2 1.330(3) . ?
C1 C2 1.401(3) . ?
O1 N1 1.234(2) . ?
N1 O2 1.215(2) . ?
N2 N3 1.339(2) . ?
C2 C3 1.383(3) . ?
C2 N4 1.345(3) . ?
N3 H3 0.8700 . ?
N3 C3 1.378(2) . ?
C3 C4 1.423(3) . ?
C4 C5 1.447(3) . ?
C4 N5 1.343(2) . ?
N4 H4 0.87(3) . ?
N4 N5 1.352(2) . ?
C5 N6 1.306(2) . ?
C5 N8 1.366(2) . ?
N6 N7 1.396(2) . ?
C6 N7 1.316(2) . ?
C6 N8 1.367(3) . ?
C6 N10 1.354(3) . ?
N8 N9 1.398(2) . ?
N9 H9A 0.94(3) . ?
N9 H9B 0.83(3) . ?
N10 H10A 0.8721 . ?
N10 H10B 0.84(3) . ?
O4A H4AA 0.8603 . ?
O4A H4AB 0.8599 . ?
O04 H04A 0.8600 . ?
O04 H04B 0.8600 . ?
O3 H3A 0.8599 . ?
O3 H3B 0.8609 . ?

loop_
_geom_torsion_atom_site_label_1
_geom_torsion_atom_site_label_2
_geom_torsion_atom_site_label_3
_geom_torsion_atom_site_label_4
_geom_torsion
_geom_torsion_site_symmetry_1
_geom_torsion_site_symmetry_2
_geom_torsion_site_symmetry_3
_geom_torsion_site_symmetry_4
_geom_torsion_publ_flag
C1 N2 N3 C3 0.1(2) . . . . ?
C1 C2 C3 N3 -0.1(2) . . . . ?
C1 C2 C3 C4 -179.78(17) . . . . ?
C1 C2 N4 N5 -179.9(3) . . . . ?
N1 C1 N2 N3 -177.92(18) . . . . ?
N1 C1 C2 C3 177.81(19) . . . . ?
N1 C1 C2 N4 -2.5(5) . . . . ?
N2 C1 N1 O1 177.6(2) . . . . ?
N2 C1 N1 O2 -1.3(3) . . . . ?
N2 C1 C2 C3 0.2(2) . . . . ?
N2 C1 C2 N4 179.9(3) . . . . ?
N2 N3 C3 C2 0.0(2) . . . . ?
N2 N3 C3 C4 179.4(3) . . . . ?
C2 C1 N1 O1 0.2(3) . . . . ?
C2 C1 N1 O2 -178.7(2) . . . . ?
C2 C1 N2 N3 -0.2(2) . . . . ?
C2 C3 C4 C5 179.0(2) . . . . ?
C2 C3 C4 N5 -0.5(2) . . . . ?
C2 N4 N5 C4 -0.1(2) . . . . ?
N3 C3 C4 C5 -0.4(5) . . . . ?
N3 C3 C4 N5 -179.9(3) . . . . ?
C3 C2 N4 N5 -0.2(2) . . . . ?
C3 C4 C5 N6 179.0(2) . . . . ?
C3 C4 C5 N8 -2.2(3) . . . . ?
C3 C4 N5 N4 0.4(2) . . . . ?
C4 C5 N6 N7 178.72(18) . . . . ?
C4 C5 N8 C6 -178.53(18) . . . . ?
C4 C5 N8 N9 -1.9(3) . . . . ?
N4 C2 C3 N3 -179.93(17) . . . . ?
N4 C2 C3 C4 0.4(2) . . . . ?
C5 C4 N5 N4 -179.17(17) . . . . ?
C5 N6 N7 C6 -0.1(2) . . . . ?
N5 C4 C5 N6 -1.6(3) . . . . ?
N5 C4 C5 N8 177.23(18) . . . . ?
N6 C5 N8 C6 0.5(2) . . . . ?
N6 C5 N8 N9 177.12(19) . . . . ?
N7 C6 N8 C5 -0.5(2) . . . . ?
N7 C6 N8 N9 -176.8(2) . . . . ?
N8 C5 N6 N7 -0.3(2) . . . . ?
N8 C6 N7 N6 0.4(2) . . . . ?
N10 C6 N7 N6 175.3(2) . . . . ?
N10 C6 N8 C5 -175.71(19) . . . . ?
N10 C6 N8 N9 8.0(3) . . . . ?
